data_4073212
loop_
_publ_author_name
'Harvey, Benjamin G.'
'Arif, Atta M.'
'Gl\"ockner, Andreas'
'Ernst, Richard D.'

_publ_section_title
;
 SF6as a Selective and Reactive Fluorinating Agent for Low-Valent
 Transition Metal Complexes#
;
_journal_issue 11
_journal_name_full Organometallics
_journal_page_first 2872
_journal_paper_doi 10.1021/om070175i
_journal_volume 26
_journal_year 2007
_chemical_formula_moiety 'C17 H25 Cr F2 N2'
_chemical_formula_sum 'C17 H25 Cr F2 N2'
_chemical_formula_weight 347.39
_chemical_name_systematic
; 
 ? 
;
_space_group_IT_number 2
_symmetry_cell_setting triclinic
_symmetry_space_group_name_Hall '-P 1'
_symmetry_space_group_name_H-M 'P -1'
_atom_sites_solution_hydrogens geom
_atom_sites_solution_primary direct
_atom_sites_solution_secondary difmap
_audit_creation_method SHELXL-97
_cell_angle_alpha 79.848(3)
_cell_angle_beta 82.488(3)
_cell_angle_gamma 65.649(3)
_cell_formula_units_Z 2
_cell_length_a 7.4526(2)
_cell_length_b 8.5308(4)
_cell_length_c 14.9544(8)
_cell_measurement_reflns_used 18180
_cell_measurement_temperature 150(1)
_cell_measurement_theta_max 27.485
_cell_measurement_theta_min 1.018
_cell_volume 850.82(7)
_computing_cell_refinement DENZO-SMN
_computing_data_collection 'Nonius COLLECT'
_computing_data_reduction DENZO-SMN
_computing_molecular_graphics 'WinGX, Ortep3'
_computing_structure_refinement 'SHELXL-97 (Sheldrick, 1997)'
_computing_structure_solution SIR97
_diffrn_ambient_temperature 150(1)
_diffrn_measured_fraction_theta_full 0.974
_diffrn_measured_fraction_theta_max 0.974
_diffrn_measurement_device_type 'Nonius KappaCCD Diffractometer'
_diffrn_measurement_method 'Phi and Omega scan'
_diffrn_radiation_monochromator graphite
_diffrn_radiation_source 'fine-focus sealed tube'
_diffrn_radiation_type MoK\a
_diffrn_radiation_wavelength 0.71073
_diffrn_reflns_av_R_equivalents 0.0328
_diffrn_reflns_av_sigmaI/netI 0.0617
_diffrn_reflns_limit_h_max 9
_diffrn_reflns_limit_h_min -9
_diffrn_reflns_limit_k_max 10
_diffrn_reflns_limit_k_min -11
_diffrn_reflns_limit_l_max 19
_diffrn_reflns_limit_l_min -17
_diffrn_reflns_number 5588
_diffrn_reflns_theta_full 27.39
_diffrn_reflns_theta_max 27.39
_diffrn_reflns_theta_min 2.77
_exptl_absorpt_coefficient_mu 0.690
_exptl_absorpt_correction_T_max 0.9796
_exptl_absorpt_correction_T_min 0.8304
_exptl_absorpt_correction_type multi-scan
_exptl_absorpt_process_details 'DENZO-SMN (Otwinowski & Minor, 1997)'
_exptl_crystal_colour blue
_exptl_crystal_density_diffrn 1.356
_exptl_crystal_density_method 'not measured'
_exptl_crystal_description plate
_exptl_crystal_F_000 366
_exptl_crystal_size_max 0.28
_exptl_crystal_size_mid 0.20
_exptl_crystal_size_min 0.03
_refine_diff_density_max 0.431
_refine_diff_density_min -0.472
_refine_diff_density_rms 0.082
_refine_ls_extinction_method none
_refine_ls_goodness_of_fit_ref 1.098
_refine_ls_hydrogen_treatment mixed
_refine_ls_matrix_type full
_refine_ls_number_parameters 266
_refine_ls_number_reflns 3769
_refine_ls_number_restraints 0
_refine_ls_restrained_S_all 1.098
_refine_ls_R_factor_all 0.0763
_refine_ls_R_factor_gt 0.0505
_refine_ls_shift/su_max 0.000
_refine_ls_shift/su_mean 0.000
_refine_ls_structure_factor_coef Fsqd
_refine_ls_weighting_details 'calc w=1/[\s^2^(Fo^2^)+(0.0204P)^2^+1.4108P] where P=(Fo^2^+2Fc^2^)/3'
_refine_ls_weighting_scheme calc
_refine_ls_wR_factor_gt 0.1008
_refine_ls_wR_factor_ref 0.1138
_reflns_number_gt 2949
_reflns_number_total 3769
_reflns_threshold_expression >2sigma(I)
_cod_data_source_file om070175i-file002.cif
_cod_data_source_block rde129
_cod_depositor_comments
;
The following automatic conversions were performed:

'_symmetry_cell_setting' value 'Triclinic' changed to 'triclinic'
according to /home/saulius/struct/CIF-dictionaries/cif_core.dic
dictionary named 'cif_core.dic' version 2.4.1 from
2010-06-29.

'_exptl_absorpt_correction_type' value 'Multi-scan'
changed to 'multi-scan' according to
/home/saulius/struct/CIF-dictionaries/cif_core.dic dictionary named
'cif_core.dic' version 2.4.1 from 2010-06-29.

Automatic conversion script
Id: cif_fix_values 1715 2011-07-08 13:25:40Z adriana 
;
_cod_original_cell_volume 850.82(6)
_cod_original_sg_symbol_H-M P-1
_cod_database_code 4073212

loop_
_symmetry_equiv_pos_as_xyz
'x, y, z'
'-x, -y, -z'

loop_
_atom_site_label
_atom_site_type_symbol
_atom_site_fract_x
_atom_site_fract_y
_atom_site_fract_z
_atom_site_U_iso_or_equiv
_atom_site_adp_type
_atom_site_occupancy
_atom_site_symmetry_multiplicity
_atom_site_calc_flag
_atom_site_refinement_flags
Cr1 Cr 0.81534(7) 0.11128(6) 0.24843(3) 0.01889(14) Uani 1 1 d .
F1 F 0.5433(2) 0.1737(3) 0.25826(13) 0.0372(5) Uani 1 1 d .
F2 F 0.8799(3) -0.0816(2) 0.33908(12) 0.0316(4) Uani 1 1 d .
N1 N 0.7970(3) 0.2736(3) 0.33961(17) 0.0207(5) Uani 1 1 d .
N2 N 0.7237(4) 0.5944(3) 0.53575(17) 0.0238(6) Uani 1 1 d .
C1 C 1.0276(4) 0.1980(4) 0.1524(2) 0.0191(6) Uani 1 1 d .
C2 C 0.8484(4) 0.2486(4) 0.1098(2) 0.0226(6) Uani 1 1 d .
C3 C 0.8261(4) 0.0950(4) 0.0995(2) 0.0234(6) Uani 1 1 d .
C4 C 0.9856(4) -0.0486(4) 0.1387(2) 0.0240(6) Uani 1 1 d .
C5 C 1.1104(4) 0.0148(4) 0.1723(2) 0.0209(6) Uani 1 1 d .
C6 C 1.1132(5) 0.3193(4) 0.1709(3) 0.0285(7) Uani 1 1 d .
C7 C 0.7106(5) 0.4324(5) 0.0769(3) 0.0342(8) Uani 1 1 d .
C8 C 0.6566(5) 0.0900(5) 0.0570(2) 0.0371(8) Uani 1 1 d .
H8A H 0.6879 -0.0291 0.0467 0.056 Uiso 1 1 calc R
H8B H 0.6342 0.1665 -0.0013 0.056 Uiso 1 1 calc R
H8C H 0.5373 0.1294 0.0978 0.056 Uiso 1 1 calc R
C9 C 1.0171(6) -0.2359(4) 0.1475(3) 0.0385(9) Uani 1 1 d .
H9A H 0.9472 -0.2660 0.2035 0.058 Uiso 1 1 calc R
H9B H 1.1585 -0.3091 0.1496 0.058 Uiso 1 1 calc R
H9C H 0.9662 -0.2550 0.0950 0.058 Uiso 1 1 calc R
C10 C 1.2973(5) -0.0962(5) 0.2201(3) 0.0336(8) Uani 1 1 d .
C11 C 0.6929(4) 0.4475(4) 0.3257(2) 0.0233(6) Uani 1 1 d .
C12 C 0.6680(4) 0.5573(4) 0.3868(2) 0.0236(6) Uani 1 1 d .
C13 C 0.7496(4) 0.4907(4) 0.4726(2) 0.0198(6) Uani 1 1 d .
C14 C 0.8602(4) 0.3096(4) 0.4870(2) 0.0222(6) Uani 1 1 d .
C15 C 0.8808(4) 0.2106(4) 0.4206(2) 0.0237(6) Uani 1 1 d .
C16 C 0.6137(5) 0.7828(4) 0.5170(3) 0.0285(7) Uani 1 1 d .
C17 C 0.7927(5) 0.5232(4) 0.6267(2) 0.0276(7) Uani 1 1 d .
H17A H 0.7599 0.4226 0.6495 0.041 Uiso 1 1 calc R
H17B H 0.7286 0.6119 0.6675 0.041 Uiso 1 1 calc R
H17C H 0.9361 0.4870 0.6245 0.041 Uiso 1 1 calc R
H6A H 1.157(5) 0.376(5) 0.112(3) 0.048(11) Uiso 1 1 d .
H6B H 1.225(5) 0.260(4) 0.209(2) 0.028(9) Uiso 1 1 d .
H6C H 1.015(6) 0.416(5) 0.207(3) 0.050(11) Uiso 1 1 d .
H7A H 0.718(6) 0.453(6) 0.011(3) 0.067(14) Uiso 1 1 d .
H7B H 0.744(6) 0.513(5) 0.097(3) 0.047(12) Uiso 1 1 d .
H7C H 0.574(7) 0.458(5) 0.099(3) 0.060(13) Uiso 1 1 d .
H10A H 1.276(5) -0.173(5) 0.273(3) 0.043(11) Uiso 1 1 d .
H10B H 1.393(6) -0.176(6) 0.181(3) 0.063(13) Uiso 1 1 d .
H10C H 1.356(6) -0.028(5) 0.242(3) 0.053(12) Uiso 1 1 d .
H11 H 0.633(5) 0.492(4) 0.268(2) 0.026(9) Uiso 1 1 d .
H12 H 0.597(4) 0.676(4) 0.370(2) 0.023(8) Uiso 1 1 d .
H14 H 0.920(5) 0.258(4) 0.539(2) 0.029(9) Uiso 1 1 d .
H15 H 0.960(5) 0.085(4) 0.430(2) 0.027(9) Uiso 1 1 d .
H16A H 0.678(5) 0.832(4) 0.466(3) 0.033(9) Uiso 1 1 d .
H16B H 0.608(5) 0.834(5) 0.568(3) 0.048(11) Uiso 1 1 d .
H16C H 0.477(6) 0.811(5) 0.502(3) 0.040(10) Uiso 1 1 d .

loop_
_atom_site_aniso_label
_atom_site_aniso_U_11
_atom_site_aniso_U_22
_atom_site_aniso_U_33
_atom_site_aniso_U_23
_atom_site_aniso_U_13
_atom_site_aniso_U_12
Cr1 0.0204(2) 0.0214(2) 0.0163(3) -0.00374(18) 0.00009(17) -0.00969(18)
F1 0.0222(9) 0.0608(13) 0.0339(11) -0.0208(10) 0.0030(8) -0.0177(9)
F2 0.0488(11) 0.0244(9) 0.0208(10) 0.0007(8) 0.0013(8) -0.0163(9)
N1 0.0240(12) 0.0219(12) 0.0170(13) -0.0024(10) -0.0019(10) -0.0098(10)
N2 0.0289(13) 0.0229(13) 0.0212(14) -0.0059(11) -0.0014(10) -0.0109(11)
C1 0.0218(13) 0.0215(14) 0.0161(14) -0.0017(12) 0.0014(11) -0.0116(12)
C2 0.0245(14) 0.0254(15) 0.0160(15) 0.0006(12) -0.0003(11) -0.0099(12)
C3 0.0259(14) 0.0332(17) 0.0152(15) -0.0069(13) 0.0024(11) -0.0154(13)
C4 0.0302(15) 0.0233(15) 0.0223(16) -0.0093(13) 0.0067(12) -0.0146(13)
C5 0.0213(13) 0.0206(14) 0.0197(15) -0.0038(12) 0.0014(11) -0.0076(12)
C6 0.0312(17) 0.0272(17) 0.034(2) -0.0044(15) -0.0016(15) -0.0182(15)
C7 0.0354(19) 0.0317(19) 0.0252(19) 0.0038(15) -0.0081(15) -0.0045(16)
C8 0.0389(18) 0.059(2) 0.0247(18) -0.0113(17) -0.0026(14) -0.0286(18)
C9 0.055(2) 0.0284(18) 0.039(2) -0.0144(16) 0.0120(17) -0.0244(17)
C10 0.0268(16) 0.0277(18) 0.038(2) 0.0026(16) -0.0044(15) -0.0045(15)
C11 0.0243(14) 0.0256(15) 0.0181(16) -0.0026(13) -0.0034(12) -0.0075(12)
C12 0.0217(14) 0.0223(15) 0.0246(17) -0.0037(13) -0.0023(12) -0.0061(12)
C13 0.0195(13) 0.0234(15) 0.0193(15) -0.0026(12) 0.0008(11) -0.0122(12)
C14 0.0271(15) 0.0221(15) 0.0185(16) 0.0004(12) -0.0029(12) -0.0117(12)
C15 0.0265(15) 0.0214(15) 0.0229(17) -0.0016(13) -0.0051(12) -0.0088(13)
C16 0.0311(17) 0.0249(16) 0.0284(19) -0.0094(15) 0.0026(14) -0.0089(14)
C17 0.0356(17) 0.0303(17) 0.0196(16) -0.0049(13) -0.0004(13) -0.0157(14)

loop_
_atom_type_symbol
_atom_type_description
_atom_type_scat_dispersion_real
_atom_type_scat_dispersion_imag
_atom_type_scat_source
C C 0.0033 0.0016 'International Tables Vol C Tables 4.2.6.8 and 6.1.1.4'
H H 0.0000 0.0000 'International Tables Vol C Tables 4.2.6.8 and 6.1.1.4'
N N 0.0061 0.0033 'International Tables Vol C Tables 4.2.6.8 and 6.1.1.4'
F F 0.0171 0.0103 'International Tables Vol C Tables 4.2.6.8 and 6.1.1.4'
Cr Cr 0.3209 0.6236 'International Tables Vol C Tables 4.2.6.8 and 6.1.1.4'

loop_
_geom_angle_atom_site_label_1
_geom_angle_atom_site_label_2
_geom_angle_atom_site_label_3
_geom_angle
F1 Cr1 F2 97.18(9)
F1 Cr1 N1 92.57(9)
F2 Cr1 N1 91.96(9)
F1 Cr1 C4 116.44(10)
F2 Cr1 C4 93.15(10)
N1 Cr1 C4 149.59(10)
F1 Cr1 C2 99.89(10)
F2 Cr1 C2 154.11(10)
N1 Cr1 C2 106.49(11)
C4 Cr1 C2 61.80(11)
F1 Cr1 C5 151.99(10)
F2 Cr1 C5 94.60(10)
N1 Cr1 C5 112.37(10)
C4 Cr1 C5 37.32(11)
C2 Cr1 C5 61.89(11)
F1 Cr1 C3 90.70(9)
F2 Cr1 C3 123.92(10)
N1 Cr1 C3 143.23(11)
C4 Cr1 C3 36.69(11)
C2 Cr1 C3 37.09(11)
C5 Cr1 C3 61.77(11)
F1 Cr1 C1 135.39(10)
F2 Cr1 C1 126.99(9)
N1 Cr1 C1 91.89(10)
C4 Cr1 C1 61.50(10)
C2 Cr1 C1 36.95(10)
C5 Cr1 C1 36.67(10)
C3 Cr1 C1 61.45(10)
C11 N1 C15 115.3(3)
C11 N1 Cr1 123.0(2)
C15 N1 Cr1 121.6(2)
C13 N2 C17 121.4(2)
C13 N2 C16 121.0(3)
C17 N2 C16 117.5(3)
C5 C1 C2 108.0(3)
C5 C1 C6 126.6(3)
C2 C1 C6 125.4(3)
C5 C1 Cr1 70.66(16)
C2 C1 Cr1 70.43(16)
C6 C1 Cr1 125.3(2)
C3 C2 C1 107.9(3)
C3 C2 C7 125.8(3)
C1 C2 C7 126.3(3)
C3 C2 Cr1 71.94(17)
C1 C2 Cr1 72.62(16)
C7 C2 Cr1 123.3(2)
C4 C3 C2 108.0(3)
C4 C3 C8 126.7(3)
C2 C3 C8 125.2(3)
C4 C3 Cr1 71.15(17)
C2 C3 Cr1 70.98(16)
C8 C3 Cr1 121.9(2)
C3 C4 C5 108.2(3)
C3 C4 C9 126.4(3)
C5 C4 C9 125.3(3)
C3 C4 Cr1 72.15(16)
C5 C4 Cr1 71.46(16)
C9 C4 Cr1 120.4(2)
C1 C5 C4 107.8(3)
C1 C5 C10 126.8(3)
C4 C5 C10 125.5(3)
C1 C5 Cr1 72.66(16)
C4 C5 Cr1 71.22(16)
C10 C5 Cr1 121.8(2)
C1 C6 H6A 111(2)
C1 C6 H6B 112(2)
H6A C6 H6B 109(3)
C1 C6 H6C 113(2)
H6A C6 H6C 108(3)
H6B C6 H6C 104(3)
C2 C7 H7A 110(3)
C2 C7 H7B 111(2)
H7A C7 H7B 108(4)
C2 C7 H7C 113(3)
H7A C7 H7C 109(4)
H7B C7 H7C 106(3)
C3 C8 H8A 109.5
C3 C8 H8B 109.5
H8A C8 H8B 109.5
C3 C8 H8C 109.5
H8A C8 H8C 109.5
H8B C8 H8C 109.5
C4 C9 H9A 109.5
C4 C9 H9B 109.5
H9A C9 H9B 109.5
C4 C9 H9C 109.5
H9A C9 H9C 109.5
H9B C9 H9C 109.5
C5 C10 H10A 112(2)
C5 C10 H10B 111(3)
H10A C10 H10B 103(3)
C5 C10 H10C 113(2)
H10A C10 H10C 106(3)
H10B C10 H10C 110(3)
N1 C11 C12 124.6(3)
N1 C11 H11 115.2(19)
C12 C11 H11 120.2(19)
C11 C12 C13 120.1(3)
C11 C12 H12 118(2)
C13 C12 H12 122(2)
N2 C13 C14 122.6(3)
N2 C13 C12 121.8(3)
C14 C13 C12 115.5(3)
C15 C14 C13 120.1(3)
C15 C14 H14 119(2)
C13 C14 H14 121(2)
N1 C15 C14 124.4(3)
N1 C15 H15 115.6(19)
C14 C15 H15 120.0(19)
N2 C16 H16A 111(2)
N2 C16 H16B 110(2)
H16A C16 H16B 108(3)
N2 C16 H16C 111(2)
H16A C16 H16C 109(3)
H16B C16 H16C 108(3)
N2 C17 H17A 109.5
N2 C17 H17B 109.5
H17A C17 H17B 109.5
N2 C17 H17C 109.5
H17A C17 H17C 109.5
H17B C17 H17C 109.5

loop_
_geom_bond_atom_site_label_1
_geom_bond_atom_site_label_2
_geom_bond_distance
Cr1 F1 1.8638(17)
Cr1 F2 1.8730(18)
Cr1 N1 2.063(2)
Cr1 C4 2.232(3)
Cr1 C2 2.232(3)
Cr1 C5 2.235(3)
Cr1 C3 2.245(3)
Cr1 C1 2.261(3)
N1 C11 1.353(4)
N1 C15 1.356(4)
N2 C13 1.349(4)
N2 C17 1.456(4)
N2 C16 1.465(4)
C1 C5 1.415(4)
C1 C2 1.424(4)
C1 C6 1.498(4)
C2 C3 1.424(4)
C2 C7 1.512(4)
C3 C4 1.409(4)
C3 C8 1.505(4)
C4 C5 1.429(4)
C4 C9 1.500(4)
C5 C10 1.511(4)
C6 H6A 1.01(4)
C6 H6B 0.98(3)
C6 H6C 1.03(4)
C7 H7A 0.97(5)
C7 H7B 0.93(4)
C7 H7C 0.97(4)
C8 H8A 0.9800
C8 H8B 0.9800
C8 H8C 0.9800
C9 H9A 0.9800
C9 H9B 0.9800
C9 H9C 0.9800
C10 H10A 0.98(4)
C10 H10B 0.97(5)
C10 H10C 0.98(4)
C11 C12 1.364(4)
C11 H11 0.96(3)
C12 C13 1.414(4)
C12 H12 0.94(3)
C13 C14 1.411(4)
C14 C15 1.367(4)
C14 H14 0.90(4)
C15 H15 0.98(3)
C16 H16A 0.97(4)
C16 H16B 0.93(4)
C16 H16C 0.99(4)
C17 H17A 0.9800
C17 H17B 0.9800
C17 H17C 0.9800

loop_
_geom_torsion_atom_site_label_1
_geom_torsion_atom_site_label_2
_geom_torsion_atom_site_label_3
_geom_torsion_atom_site_label_4
_geom_torsion
F1 Cr1 N1 C11 -60.4(2)
F2 Cr1 N1 C11 -157.7(2)
C4 Cr1 N1 C11 102.7(3)
C2 Cr1 N1 C11 40.7(2)
C5 Cr1 N1 C11 106.5(2)
C3 Cr1 N1 C11 34.2(3)
C1 Cr1 N1 C11 75.2(2)
F1 Cr1 N1 C15 115.9(2)
F2 Cr1 N1 C15 18.6(2)
C4 Cr1 N1 C15 -81.0(3)
C2 Cr1 N1 C15 -143.0(2)
C5 Cr1 N1 C15 -77.2(2)
C3 Cr1 N1 C15 -149.5(2)
C1 Cr1 N1 C15 -108.5(2)
F1 Cr1 C1 C5 -138.03(17)
F2 Cr1 C1 C5 32.5(2)
N1 Cr1 C1 C5 126.39(17)
C4 Cr1 C1 C5 -38.18(17)
C2 Cr1 C1 C5 -118.2(3)
C3 Cr1 C1 C5 -80.17(19)
F1 Cr1 C1 C2 -19.8(2)
F2 Cr1 C1 C2 150.73(16)
N1 Cr1 C1 C2 -115.39(17)
C4 Cr1 C1 C2 80.04(19)
C5 Cr1 C1 C2 118.2(3)
C3 Cr1 C1 C2 38.06(17)
F1 Cr1 C1 C6 100.2(3)
F2 Cr1 C1 C6 -89.2(3)
N1 Cr1 C1 C6 4.7(3)
C4 Cr1 C1 C6 -159.9(3)
C2 Cr1 C1 C6 120.1(3)
C5 Cr1 C1 C6 -121.7(3)
C3 Cr1 C1 C6 158.1(3)
C5 C1 C2 C3 -2.8(3)
C6 C1 C2 C3 176.2(3)
Cr1 C1 C2 C3 -63.8(2)
C5 C1 C2 C7 179.9(3)
C6 C1 C2 C7 -1.1(5)
Cr1 C1 C2 C7 119.0(3)
C5 C1 C2 Cr1 61.0(2)
C6 C1 C2 Cr1 -120.0(3)
F1 Cr1 C2 C3 -77.87(17)
F2 Cr1 C2 C3 52.7(3)
N1 Cr1 C2 C3 -173.55(16)
C4 Cr1 C2 C3 36.93(16)
C5 Cr1 C2 C3 79.48(18)
C1 Cr1 C2 C3 116.1(2)
F1 Cr1 C2 C1 166.02(16)
F2 Cr1 C2 C1 -63.4(3)
N1 Cr1 C2 C1 70.34(18)
C4 Cr1 C2 C1 -79.18(18)
C5 Cr1 C2 C1 -36.63(16)
C3 Cr1 C2 C1 -116.1(2)
F1 Cr1 C2 C7 43.6(3)
F2 Cr1 C2 C7 174.2(2)
N1 Cr1 C2 C7 -52.1(3)
C4 Cr1 C2 C7 158.4(3)
C5 Cr1 C2 C7 -159.0(3)
C3 Cr1 C2 C7 121.5(3)
C1 Cr1 C2 C7 -122.4(4)
C1 C2 C3 C4 2.3(3)
C7 C2 C3 C4 179.6(3)
Cr1 C2 C3 C4 -61.9(2)
C1 C2 C3 C8 -179.6(3)
C7 C2 C3 C8 -2.3(5)
Cr1 C2 C3 C8 116.2(3)
C1 C2 C3 Cr1 64.2(2)
C7 C2 C3 Cr1 -118.5(3)
F1 Cr1 C3 C4 -136.79(18)
F2 Cr1 C3 C4 -37.7(2)
N1 Cr1 C3 C4 127.98(19)
C2 Cr1 C3 C4 117.6(2)
C5 Cr1 C3 C4 37.79(17)
C1 Cr1 C3 C4 79.70(18)
F1 Cr1 C3 C2 105.59(17)
F2 Cr1 C3 C2 -155.27(15)
N1 Cr1 C3 C2 10.4(3)
C4 Cr1 C3 C2 -117.6(2)
C5 Cr1 C3 C2 -79.82(18)
C1 Cr1 C3 C2 -37.92(16)
F1 Cr1 C3 C8 -14.6(3)
F2 Cr1 C3 C8 84.5(3)
N1 Cr1 C3 C8 -109.9(3)
C4 Cr1 C3 C8 122.2(3)
C2 Cr1 C3 C8 -120.2(3)
C5 Cr1 C3 C8 159.9(3)
C1 Cr1 C3 C8 -158.1(3)
C2 C3 C4 C5 -1.0(3)
C8 C3 C4 C5 -179.0(3)
Cr1 C3 C4 C5 -62.8(2)
C2 C3 C4 C9 176.8(3)
C8 C3 C4 C9 -1.1(5)
Cr1 C3 C4 C9 115.1(3)
C2 C3 C4 Cr1 61.8(2)
C8 C3 C4 Cr1 -116.2(3)
F1 Cr1 C4 C3 49.9(2)
F2 Cr1 C4 C3 149.49(17)
N1 Cr1 C4 C3 -111.2(2)
C2 Cr1 C4 C3 -37.32(17)
C5 Cr1 C4 C3 -117.0(3)
C1 Cr1 C4 C3 -79.53(18)
F1 Cr1 C4 C5 166.92(16)
F2 Cr1 C4 C5 -93.46(18)
N1 Cr1 C4 C5 5.8(3)
C2 Cr1 C4 C5 79.73(18)
C3 Cr1 C4 C5 117.0(3)
C1 Cr1 C4 C5 37.52(17)
F1 Cr1 C4 C9 -72.4(3)
F2 Cr1 C4 C9 27.2(3)
N1 Cr1 C4 C9 126.5(3)
C2 Cr1 C4 C9 -159.6(3)
C5 Cr1 C4 C9 120.6(3)
C3 Cr1 C4 C9 -122.3(3)
C1 Cr1 C4 C9 158.2(3)
C2 C1 C5 C4 2.2(3)
C6 C1 C5 C4 -176.8(3)
Cr1 C1 C5 C4 63.0(2)
C2 C1 C5 C10 -178.0(3)
C6 C1 C5 C10 3.0(5)
Cr1 C1 C5 C10 -117.2(3)
C2 C1 C5 Cr1 -60.8(2)
C6 C1 C5 Cr1 120.2(3)
C3 C4 C5 C1 -0.7(3)
C9 C4 C5 C1 -178.6(3)
Cr1 C4 C5 C1 -63.9(2)
C3 C4 C5 C10 179.4(3)
C9 C4 C5 C10 1.6(5)
Cr1 C4 C5 C10 116.2(3)
C3 C4 C5 Cr1 63.2(2)
C9 C4 C5 Cr1 -114.7(3)
F1 Cr1 C5 C1 90.8(3)
F2 Cr1 C5 C1 -154.49(17)
N1 Cr1 C5 C1 -60.46(19)
C4 Cr1 C5 C1 116.4(3)
C2 Cr1 C5 C1 36.90(17)
C3 Cr1 C5 C1 79.19(18)
F1 Cr1 C5 C4 -25.6(3)
F2 Cr1 C5 C4 89.16(18)
N1 Cr1 C5 C4 -176.81(17)
C2 Cr1 C5 C4 -79.45(19)
C3 Cr1 C5 C4 -37.16(18)
C1 Cr1 C5 C4 -116.4(3)
F1 Cr1 C5 C10 -146.2(3)
F2 Cr1 C5 C10 -31.5(3)
N1 Cr1 C5 C10 62.5(3)
C4 Cr1 C5 C10 -120.7(3)
C2 Cr1 C5 C10 159.9(3)
C3 Cr1 C5 C10 -157.8(3)
C1 Cr1 C5 C10 123.0(3)
C15 N1 C11 C12 -0.6(4)
Cr1 N1 C11 C12 175.9(2)
N1 C11 C12 C13 -1.7(5)
C17 N2 C13 C14 -6.1(4)
C16 N2 C13 C14 177.8(3)
C17 N2 C13 C12 174.3(3)
C16 N2 C13 C12 -1.8(4)
C11 C12 C13 N2 -178.2(3)
C11 C12 C13 C14 2.2(4)
N2 C13 C14 C15 179.7(3)
C12 C13 C14 C15 -0.7(4)
C11 N1 C15 C14 2.2(4)
Cr1 N1 C15 C14 -174.3(2)
C13 C14 C15 N1 -1.6(5)
